data_4503489
loop_
_publ_author_name
'Hsu, Yi-Fen'
'Lin, Chia-Her'
'Chen, Jhy-Der'
'Wang, Ju-Chun'

_publ_section_title
;
 A Novel Interpenetrating Diamondoid Network from Self-Assembly
 ofN,N&#x2032;-Di(4-pyridyl)adipoamide and Copper Sulfate: An Unusual
 12-Fold, [6 + 6] Mode
;
_journal_issue 4
_journal_name_full 'Crystal Growth &amp; Design'
_journal_page_first 1094
_journal_paper_doi 10.1021/cg701209k
_journal_volume 8
_journal_year 2008
_chemical_formula_sum 'C16 H22 Cu N4 O8 S'
_chemical_formula_weight 493.98
_chemical_name_systematic
; 
 ? 
;
_space_group_IT_number 33
_symmetry_cell_setting orthorhombic
_symmetry_space_group_name_Hall 'P 2c -2n'
_symmetry_space_group_name_H-M 'P n a 21'
_atom_sites_solution_hydrogens geom
_atom_sites_solution_primary direct
_atom_sites_solution_secondary difmap
_audit_creation_method SHELXL-97
_cell_angle_alpha 90.00
_cell_angle_beta 90.00
_cell_angle_gamma 90.00
_cell_formula_units_Z 8
_cell_length_a 18.6983(13)
_cell_length_b 13.7126(12)
_cell_length_c 16.305(2)
_cell_measurement_reflns_used 32
_cell_measurement_temperature 295(2)
_cell_measurement_theta_max 12.47
_cell_measurement_theta_min 3.88
_cell_volume 4180.6(7)
_computing_cell_refinement 'Bruker XSCANS'
_computing_data_collection 'Bruker XSCANS'
_computing_data_reduction 'Bruker SHELXTL'
_computing_molecular_graphics 'Bruker SHELXTL'
_computing_publication_material 'Bruker SHELXTL'
_computing_structure_refinement 'SHELXL-97 (Sheldrick, 1997)'
_computing_structure_solution 'SHELXS-97 (Sheldrick, 1990)'
_diffrn_ambient_temperature 295(2)
_diffrn_measured_fraction_theta_full 0.998
_diffrn_measured_fraction_theta_max 0.998
_diffrn_measurement_device_type 'Bruker P4'
_diffrn_measurement_method '\w scans'
_diffrn_radiation_monochromator graphite
_diffrn_radiation_source 'fine-focus sealed tube'
_diffrn_radiation_type MoK\a
_diffrn_radiation_wavelength 0.71073
_diffrn_reflns_av_R_equivalents 0.0165
_diffrn_reflns_av_sigmaI/netI 0.0312
_diffrn_reflns_limit_h_max 22
_diffrn_reflns_limit_h_min -22
_diffrn_reflns_limit_k_max 16
_diffrn_reflns_limit_k_min -16
_diffrn_reflns_limit_l_max 19
_diffrn_reflns_limit_l_min -19
_diffrn_reflns_number 7565
_diffrn_reflns_theta_full 25.00
_diffrn_reflns_theta_max 25.00
_diffrn_reflns_theta_min 2.23
_diffrn_standards_interval_count 97
_diffrn_standards_number 3
_exptl_absorpt_coefficient_mu 1.196
_exptl_absorpt_correction_T_max 0.9766
_exptl_absorpt_correction_T_min 0.8697
_exptl_absorpt_correction_type empirical
_exptl_crystal_colour blue
_exptl_crystal_density_diffrn 1.570
_exptl_crystal_density_method 'not measured'
_exptl_crystal_description plate
_exptl_crystal_F_000 2040
_exptl_crystal_size_max 0.6
_exptl_crystal_size_mid 0.5
_exptl_crystal_size_min 0.4
_refine_diff_density_max 1.061
_refine_diff_density_min -0.398
_refine_diff_density_rms 0.091
_refine_ls_abs_structure_details 'Flack H D (1983), Acta Cryst. A39, 876-881'
_refine_ls_abs_structure_Flack 0.006(15)
_refine_ls_extinction_coef 0.00099(15)
_refine_ls_extinction_expression Fc^*^=kFc[1+0.001xFc^2^\l^3^/sin(2\q)]^-1/4^
_refine_ls_extinction_method SHELXL
_refine_ls_goodness_of_fit_ref 1.045
_refine_ls_hydrogen_treatment mixed
_refine_ls_matrix_type full
_refine_ls_number_parameters 560
_refine_ls_number_reflns 7284
_refine_ls_number_restraints 1
_refine_ls_restrained_S_all 1.045
_refine_ls_R_factor_all 0.0585
_refine_ls_R_factor_gt 0.0465
_refine_ls_shift/su_max 0.001
_refine_ls_shift/su_mean 0.000
_refine_ls_structure_factor_coef Fsqd
_refine_ls_weighting_details 'calc w=1/[\s^2^(Fo^2^)+(0.0795P)^2^+5.5402P] where P=(Fo^2^+2Fc^2^)/3'
_refine_ls_weighting_scheme calc
_refine_ls_wR_factor_gt 0.1308
_refine_ls_wR_factor_ref 0.1409
_reflns_number_gt 6115
_reflns_number_total 7284
_reflns_threshold_expression >2sigma(I)
_cod_data_source_file cg701209k-file002.cif
_cod_data_source_block pna21
_cod_depositor_comments
;
The following automatic conversions were performed:

'_symmetry_cell_setting' value 'Orthorhombic' changed to
'orthorhombic' according to
/home/saulius/struct/CIF-dictionaries/cif_core.dic dictionary named
'cif_core.dic' version 2.4.1 from 2010-06-29.

Automatic conversion script
Id: cif_fix_values 1715 2011-07-08 13:25:40Z adriana 
;
_cod_original_cell_volume 4180.6(8)
_cod_original_sg_symbol_H-M Pna2(1)
_cod_database_code 4503489

loop_
_symmetry_equiv_pos_as_xyz
'x, y, z'
'-x, -y, z+1/2'
'x+1/2, -y+1/2, z'
'-x+1/2, y+1/2, z+1/2'

loop_
_atom_site_label
_atom_site_type_symbol
_atom_site_fract_x
_atom_site_fract_y
_atom_site_fract_z
_atom_site_U_iso_or_equiv
_atom_site_adp_type
_atom_site_occupancy
_atom_site_symmetry_multiplicity
_atom_site_calc_flag
_atom_site_refinement_flags
Cu1 Cu 0.03279(3) 0.66718(4) 0.21533(4) 0.02761(19) Uani 1 1 d .
Cu2 Cu 0.02549(3) 0.32599(4) 0.20872(4) 0.0312(2) Uani 1 1 d .
S1 S -0.08384(6) 0.50017(9) 0.19596(11) 0.0352(4) Uani 1 1 d .
S2 S 0.14125(6) 0.49468(8) 0.19371(9) 0.0299(4) Uani 1 1 d .
O1 O -0.0999(2) 1.0985(3) 0.3961(4) 0.0568(14) Uani 1 1 d .
O2 O -0.3942(2) 1.3903(3) 0.5294(3) 0.0492(12) Uani 1 1 d .
O3 O 0.1572(2) 1.1126(3) 0.0405(3) 0.0468(11) Uani 1 1 d .
O4 O 0.3456(2) 1.3905(3) -0.1164(4) 0.0561(14) Uani 1 1 d .
O5 O -0.03915(19) 0.5680(2) 0.2441(3) 0.0359(10) Uani 1 1 d .
O6 O -0.03830(19) 0.4241(2) 0.1579(3) 0.0329(9) Uani 1 1 d .
O7 O -0.1214(2) 0.5519(3) 0.1311(4) 0.0621(15) Uani 1 1 d .
O8 O -0.1341(2) 0.4534(3) 0.2515(4) 0.0635(17) Uani 1 1 d .
O9 O 0.09500(18) 0.5726(2) 0.1586(2) 0.0299(9) Uani 1 1 d .
O10 O 0.09749(19) 0.4247(2) 0.2407(2) 0.0325(9) Uani 1 1 d .
O11 O 0.1775(2) 0.4449(3) 0.1257(3) 0.0491(12) Uani 1 1 d .
O12 O 0.1933(2) 0.5387(3) 0.2500(3) 0.0511(13) Uani 1 1 d .
O13 O 0.0904(3) 0.3095(5) 0.0561(5) 0.098(2) Uani 1 1 d .
O14 O 0.0901(3) 0.6531(3) 0.3379(3) 0.0530(12) Uani 1 1 d .
O15 O -0.0287(3) 0.3337(4) 0.3376(3) 0.0619(14) Uani 1 1 d .
O16 O -0.0258(7) 0.3942(12) -0.0171(6) 0.101(5) Uani 0.50 1 d P
O17 O -0.3892(12) 1.052(2) 0.4208(13) 0.085(8) Uani 0.25 1 d P
O18 O -0.0953(10) 1.4479(18) 0.4724(15) 0.081(8) Uani 0.25 1 d P
N1 N -0.0343(2) 0.7687(3) 0.2568(3) 0.0325(11) Uani 1 1 d .
N2 N -0.1730(3) 0.9924(3) 0.3280(3) 0.0320(12) Uani 1 1 d .
H2A H -0.2164 0.9843 0.3118 0.038 Uiso 1 1 calc R
N3 N -0.3208(3) 1.5046(3) 0.5839(3) 0.0315(13) Uani 1 1 d .
H3A H -0.2765 1.5161 0.5947 0.038 Uiso 1 1 calc R
N4 N -0.4602(2) 1.7208(3) 0.6657(3) 0.0319(11) Uani 1 1 d .
N5 N 0.0959(2) 0.7750(3) 0.1725(3) 0.0280(10) Uani 1 1 d .
N6 N 0.2331(3) 0.9956(3) 0.0892(3) 0.0296(12) Uani 1 1 d .
H6A H 0.2777 0.9830 0.0964 0.036 Uiso 1 1 calc R
N7 N 0.2702(3) 1.4985(3) -0.1764(3) 0.0302(12) Uani 1 1 d .
H7B H 0.2262 1.5081 -0.1893 0.036 Uiso 1 1 calc R
N8 N 0.4078(2) 1.7216(3) -0.2517(3) 0.0311(11) Uani 1 1 d .
C1 C -0.0143(3) 0.8349(4) 0.3110(5) 0.0413(16) Uani 1 1 d .
H1A H 0.0318 0.8297 0.3320 0.050 Uiso 1 1 calc R
C2 C -0.0553(3) 0.9100(4) 0.3387(4) 0.0368(14) Uani 1 1 d .
H2B H -0.0383 0.9528 0.3784 0.044 Uiso 1 1 calc R
C3 C -0.1243(3) 0.9211(3) 0.3054(3) 0.0270(12) Uani 1 1 d .
C4 C -0.1459(3) 0.8528(4) 0.2470(3) 0.0282(12) Uani 1 1 d .
H4B H -0.1909 0.8572 0.2230 0.034 Uiso 1 1 calc R
C5 C -0.0997(2) 0.7785(3) 0.2250(4) 0.0284(11) Uani 1 1 d .
H5A H -0.1149 0.7333 0.1863 0.034 Uiso 1 1 calc R
C6 C -0.1594(3) 1.0742(4) 0.3731(4) 0.0333(13) Uani 1 1 d .
C7 C -0.2261(3) 1.1322(4) 0.3935(4) 0.0362(14) Uani 1 1 d .
H7C H -0.2566 1.0925 0.4280 0.043 Uiso 1 1 calc R
H7D H -0.2518 1.1449 0.3430 0.043 Uiso 1 1 calc R
C8 C -0.2129(3) 1.2287(4) 0.4365(4) 0.0371(14) Uani 1 1 d .
H8C H -0.1782 1.2192 0.4799 0.045 Uiso 1 1 calc R
H8D H -0.1929 1.2748 0.3976 0.045 Uiso 1 1 calc R
C9 C -0.2803(3) 1.2709(4) 0.4725(4) 0.0365(14) Uani 1 1 d .
H9A H -0.3007 1.2246 0.5110 0.044 Uiso 1 1 calc R
H9B H -0.3149 1.2815 0.4291 0.044 Uiso 1 1 calc R
C10 C -0.2662(3) 1.3666(4) 0.5164(4) 0.0387(14) Uani 1 1 d .
H10A H -0.2387 1.4088 0.4806 0.046 Uiso 1 1 calc R
H10B H -0.2375 1.3540 0.5648 0.046 Uiso 1 1 calc R
C11 C -0.3346(3) 1.4195(4) 0.5419(4) 0.0319(12) Uani 1 1 d .
C12 C -0.3689(3) 1.5735(4) 0.6107(4) 0.0277(12) Uani 1 1 d .
C13 C -0.3454(3) 1.6453(4) 0.6630(4) 0.0304(12) Uani 1 1 d .
H13A H -0.2980 1.6453 0.6802 0.036 Uiso 1 1 calc R
C14 C -0.3908(2) 1.7173(4) 0.6903(4) 0.0280(12) Uani 1 1 d .
H14B H -0.3737 1.7645 0.7262 0.034 Uiso 1 1 calc R
C15 C -0.4829(3) 1.6498(5) 0.6144(5) 0.0489(18) Uani 1 1 d .
H15B H -0.5304 1.6510 0.5974 0.059 Uiso 1 1 calc R
C16 C -0.4404(3) 1.5772(4) 0.5863(4) 0.0423(16) Uani 1 1 d .
H16A H -0.4587 1.5300 0.5511 0.051 Uiso 1 1 calc R
C17 C 0.1666(3) 0.7746(4) 0.1867(4) 0.0311(12) Uani 1 1 d .
H17A H 0.1858 0.7224 0.2157 0.037 Uiso 1 1 calc R
C18 C 0.2122(3) 0.8468(4) 0.1610(4) 0.0291(12) Uani 1 1 d .
H18A H 0.2607 0.8427 0.1731 0.035 Uiso 1 1 calc R
C19 C 0.1861(3) 0.9261(3) 0.1167(3) 0.0265(11) Uani 1 1 d .
C20 C 0.1109(3) 0.9269(4) 0.1008(4) 0.0353(14) Uani 1 1 d .
H20A H 0.0899 0.9776 0.0715 0.042 Uiso 1 1 calc R
C21 C 0.0706(3) 0.8508(4) 0.1298(4) 0.0337(13) Uani 1 1 d .
H21A H 0.0218 0.8521 0.1190 0.040 Uiso 1 1 calc R
C22 C 0.2176(3) 1.0833(4) 0.0512(4) 0.0321(12) Uani 1 1 d .
C23 C 0.2835(3) 1.1395(4) 0.0264(4) 0.0412(15) Uani 1 1 d .
H23A H 0.3069 1.1048 -0.0180 0.049 Uiso 1 1 calc R
H23B H 0.3164 1.1408 0.0724 0.049 Uiso 1 1 calc R
C24 C 0.2694(4) 1.2443(4) -0.0012(4) 0.0415(15) Uani 1 1 d .
H24A H 0.2384 1.2757 0.0386 0.050 Uiso 1 1 calc R
H24B H 0.3143 1.2796 -0.0020 0.050 Uiso 1 1 calc R
C25 C 0.2351(4) 1.2511(4) -0.0850(4) 0.0421(15) Uani 1 1 d .
H25A H 0.1906 1.2145 -0.0844 0.050 Uiso 1 1 calc R
H25B H 0.2665 1.2207 -0.1249 0.050 Uiso 1 1 calc R
C26 C 0.2193(3) 1.3554(4) -0.1126(4) 0.0391(14) Uani 1 1 d .
H26A H 0.1882 1.3532 -0.1601 0.047 Uiso 1 1 calc R
H26B H 0.1937 1.3887 -0.0691 0.047 Uiso 1 1 calc R
C27 C 0.2850(3) 1.4141(4) -0.1340(4) 0.0337(13) Uani 1 1 d .
C28 C 0.3186(3) 1.5701(3) -0.2007(3) 0.0258(11) Uani 1 1 d .
C29 C 0.3895(3) 1.5716(4) -0.1788(4) 0.0375(14) Uani 1 1 d .
H29A H 0.4086 1.5219 -0.1467 0.045 Uiso 1 1 calc R
C30 C 0.4322(3) 1.6476(4) -0.2048(4) 0.0391(15) Uani 1 1 d .
H30A H 0.4800 1.6479 -0.1893 0.047 Uiso 1 1 calc R
C31 C 0.3374(2) 1.7199(3) -0.2717(4) 0.0274(11) Uani 1 1 d .
H31A H 0.3190 1.7708 -0.3029 0.033 Uiso 1 1 calc R
C32 C 0.2925(3) 1.6473(4) -0.2481(4) 0.0282(12) Uani 1 1 d .
H32B H 0.2446 1.6488 -0.2635 0.034 Uiso 1 1 calc R

loop_
_atom_site_aniso_label
_atom_site_aniso_U_11
_atom_site_aniso_U_22
_atom_site_aniso_U_33
_atom_site_aniso_U_23
_atom_site_aniso_U_13
_atom_site_aniso_U_12
Cu1 0.0177(3) 0.0144(3) 0.0507(4) -0.0031(3) 0.0043(4) 0.0000(2)
Cu2 0.0169(3) 0.0156(3) 0.0612(5) -0.0021(3) -0.0080(4) -0.0005(2)
S1 0.0143(5) 0.0184(5) 0.0728(13) -0.0088(6) -0.0037(8) 0.0011(5)
S2 0.0148(5) 0.0156(5) 0.0593(11) 0.0019(5) -0.0008(6) 0.0007(4)
O1 0.035(2) 0.051(3) 0.085(4) -0.036(3) -0.010(3) 0.008(2)
O2 0.036(2) 0.039(2) 0.072(3) -0.026(2) -0.003(2) 0.0034(19)
O3 0.035(2) 0.035(2) 0.070(3) 0.021(2) 0.007(2) 0.0028(18)
O4 0.029(2) 0.043(3) 0.096(4) 0.039(3) -0.005(2) 0.000(2)
O5 0.0221(18) 0.0247(18) 0.061(3) -0.0092(17) 0.0047(18) -0.0044(15)
O6 0.0253(18) 0.0201(17) 0.053(2) -0.0077(17) -0.0081(17) 0.0078(14)
O7 0.044(3) 0.044(3) 0.097(4) -0.006(3) -0.030(3) 0.011(2)
O8 0.036(2) 0.032(2) 0.122(5) -0.016(3) 0.034(3) -0.0141(19)
O9 0.0204(18) 0.0234(18) 0.046(2) 0.0028(16) 0.0018(16) 0.0075(14)
O10 0.0260(18) 0.0205(16) 0.051(3) 0.0056(16) -0.0024(17) -0.0036(14)
O11 0.035(2) 0.032(2) 0.080(3) -0.002(2) 0.023(2) 0.0084(17)
O12 0.030(2) 0.031(2) 0.093(4) 0.009(2) -0.023(2) -0.0061(17)
O13 0.072(4) 0.107(5) 0.115(6) 0.009(4) -0.013(4) -0.007(4)
O14 0.051(3) 0.055(3) 0.053(3) 0.001(2) -0.009(2) -0.004(2)
O15 0.049(3) 0.074(4) 0.062(3) -0.009(3) 0.005(2) 0.009(2)
O16 0.092(9) 0.178(14) 0.033(6) -0.025(7) -0.035(5) 0.060(9)
O17 0.053(13) 0.16(2) 0.042(12) 0.009(14) 0.015(10) -0.005(15)
O18 0.039(10) 0.102(17) 0.103(18) -0.054(15) 0.035(11) -0.028(11)
N1 0.019(2) 0.025(2) 0.054(3) -0.005(2) 0.003(2) -0.0032(18)
N2 0.023(3) 0.026(3) 0.047(3) -0.009(2) -0.002(2) 0.0027(17)
N3 0.028(3) 0.024(3) 0.043(3) -0.007(2) -0.001(2) 0.0058(17)
N4 0.020(2) 0.022(2) 0.054(3) -0.008(2) 0.001(2) 0.0009(18)
N5 0.019(2) 0.021(2) 0.044(3) 0.0032(18) 0.0000(19) 0.0006(17)
N6 0.024(3) 0.021(3) 0.044(3) 0.0053(19) 0.000(2) -0.0047(16)
N7 0.021(3) 0.028(3) 0.041(3) 0.010(2) -0.004(2) -0.0044(16)
N8 0.022(2) 0.017(2) 0.053(3) 0.0019(19) 0.002(2) 0.0035(17)
C1 0.017(2) 0.035(3) 0.072(5) -0.011(3) -0.006(3) 0.002(2)
C2 0.031(3) 0.030(3) 0.049(4) -0.018(3) -0.007(3) 0.002(2)
C3 0.023(3) 0.017(2) 0.040(3) -0.003(2) 0.007(2) 0.0043(19)
C4 0.020(2) 0.026(2) 0.039(3) -0.003(2) -0.002(2) 0.000(2)
C5 0.025(2) 0.021(2) 0.039(3) -0.004(2) 0.000(3) -0.0001(18)
C6 0.032(3) 0.024(3) 0.043(3) -0.008(2) 0.004(3) 0.006(2)
C7 0.033(3) 0.033(3) 0.043(4) -0.006(3) 0.000(3) 0.012(2)
C8 0.040(3) 0.032(3) 0.040(3) -0.007(3) -0.001(3) 0.014(3)
C9 0.050(4) 0.027(3) 0.032(3) -0.006(2) -0.001(3) 0.011(3)
C10 0.033(3) 0.037(3) 0.046(4) -0.006(3) 0.002(3) 0.011(2)
C11 0.037(3) 0.025(3) 0.034(3) -0.005(2) -0.001(3) 0.006(2)
C12 0.023(3) 0.024(3) 0.036(3) 0.000(2) 0.004(2) 0.001(2)
C13 0.018(2) 0.029(3) 0.044(3) -0.004(2) -0.001(2) 0.002(2)
C14 0.017(2) 0.025(2) 0.042(3) -0.009(2) 0.001(2) -0.0025(19)
C15 0.022(3) 0.039(3) 0.085(5) -0.026(3) -0.010(3) 0.002(2)
C16 0.021(3) 0.037(3) 0.069(5) -0.025(3) -0.006(3) 0.006(2)
C17 0.029(3) 0.019(2) 0.046(3) 0.004(2) 0.001(2) 0.001(2)
C18 0.019(2) 0.025(2) 0.043(3) 0.003(2) -0.001(2) 0.001(2)
C19 0.027(3) 0.020(2) 0.033(3) 0.003(2) 0.000(2) -0.002(2)
C20 0.024(3) 0.024(3) 0.058(4) 0.014(3) -0.004(3) 0.001(2)
C21 0.014(2) 0.031(3) 0.055(4) 0.004(3) -0.005(2) -0.001(2)
C22 0.030(3) 0.027(3) 0.039(3) 0.008(2) 0.000(2) -0.003(2)
C23 0.031(3) 0.040(3) 0.052(4) 0.012(3) -0.004(3) -0.012(3)
C24 0.046(4) 0.032(3) 0.046(4) 0.014(3) -0.003(3) -0.012(3)
C25 0.050(4) 0.035(3) 0.041(4) 0.004(3) -0.009(3) -0.014(3)
C26 0.038(3) 0.033(3) 0.046(4) 0.018(3) 0.003(3) -0.007(3)
C27 0.034(3) 0.029(3) 0.038(3) 0.005(2) 0.001(3) -0.006(3)
C28 0.028(3) 0.016(2) 0.034(3) -0.003(2) 0.004(2) 0.001(2)
C29 0.030(3) 0.029(3) 0.054(4) 0.013(3) 0.000(3) 0.004(2)
C30 0.023(3) 0.026(3) 0.069(5) 0.005(3) -0.004(3) -0.002(2)
C31 0.021(2) 0.021(2) 0.041(3) 0.003(2) 0.003(2) 0.0034(17)
C32 0.025(2) 0.020(2) 0.040(3) 0.003(2) -0.005(2) 0.002(2)

loop_
_atom_type_symbol
_atom_type_description
_atom_type_scat_dispersion_real
_atom_type_scat_dispersion_imag
_atom_type_scat_source
C C 0.0033 0.0016 'International Tables Vol C Tables 4.2.6.8 and 6.1.1.4'
H H 0.0000 0.0000 'International Tables Vol C Tables 4.2.6.8 and 6.1.1.4'
N N 0.0061 0.0033 'International Tables Vol C Tables 4.2.6.8 and 6.1.1.4'
O O 0.0106 0.0060 'International Tables Vol C Tables 4.2.6.8 and 6.1.1.4'
S S 0.1246 0.1234 'International Tables Vol C Tables 4.2.6.8 and 6.1.1.4'
Cu Cu 0.3201 1.2651 'International Tables Vol C Tables 4.2.6.8 and 6.1.1.4'

loop_
_geom_angle_atom_site_label_1
_geom_angle_atom_site_label_2
_geom_angle_atom_site_label_3
_geom_angle
_geom_angle_site_symmetry_1
_geom_angle_site_symmetry_3
O5 Cu1 O9 93.46(14) . .
O5 Cu1 N1 88.40(16) . .
O9 Cu1 N1 171.8(2) . .
O5 Cu1 N5 171.28(18) . .
O9 Cu1 N5 88.54(16) . .
N1 Cu1 N5 88.47(17) . .
O5 Cu1 O14 93.11(18) . .
O9 Cu1 O14 94.50(17) . .
N1 Cu1 O14 93.3(2) . .
N5 Cu1 O14 95.19(18) . .
O10 Cu2 O6 93.18(14) . .
O10 Cu2 N8 88.87(16) . 4_535
O6 Cu2 N8 174.0(2) . 4_535
O10 Cu2 N4 173.27(18) . 4_434
O6 Cu2 N4 88.62(16) . 4_434
N8 Cu2 N4 88.71(17) 4_535 4_434
O10 Cu2 O15 91.57(18) . .
O6 Cu2 O15 94.84(18) . .
N8 Cu2 O15 90.73(19) 4_535 .
N4 Cu2 O15 94.74(19) 4_434 .
O8 S1 O7 110.9(3) . .
O8 S1 O5 108.2(3) . .
O7 S1 O5 110.6(2) . .
O8 S1 O6 108.7(2) . .
O7 S1 O6 108.5(3) . .
O5 S1 O6 109.91(19) . .
O11 S2 O12 110.9(3) . .
O11 S2 O10 110.2(2) . .
O12 S2 O10 108.1(3) . .
O11 S2 O9 108.1(3) . .
O12 S2 O9 109.3(2) . .
O10 S2 O9 110.16(19) . .
S1 O5 Cu1 134.1(3) . .
S1 O6 Cu2 130.5(3) . .
S2 O9 Cu1 129.3(3) . .
S2 O10 Cu2 133.3(3) . .
C1 N1 C5 116.7(5) . .
C1 N1 Cu1 121.9(4) . .
C5 N1 Cu1 121.0(4) . .
C6 N2 C3 126.9(5) . .
C6 N2 H2A 116.5 . .
C3 N2 H2A 116.5 . .
C12 N3 C11 128.1(6) . .
C12 N3 H3A 115.9 . .
C11 N3 H3A 115.9 . .
C15 N4 C14 117.2(5) . .
C15 N4 Cu2 122.7(4) . 4_465
C14 N4 Cu2 120.0(4) . 4_465
C21 N5 C17 116.2(4) . .
C21 N5 Cu1 122.9(3) . .
C17 N5 Cu1 120.9(4) . .
C19 N6 C22 128.1(5) . .
C19 N6 H6A 116.0 . .
C22 N6 H6A 116.0 . .
C27 N7 C28 127.3(5) . .
C27 N7 H7B 116.4 . .
C28 N7 H7B 116.4 . .
C30 N8 C31 116.8(4) . .
C30 N8 Cu2 120.5(4) . 4_564
C31 N8 Cu2 122.6(3) . 4_564
N1 C1 C2 125.6(5) . .
N1 C1 H1A 117.2 . .
C2 C1 H1A 117.2 . .
C1 C2 C3 118.0(5) . .
C1 C2 H2B 121.0 . .
C3 C2 H2B 121.0 . .
N2 C3 C4 117.7(5) . .
N2 C3 C2 125.1(5) . .
C4 C3 C2 117.1(5) . .
C5 C4 C3 119.4(5) . .
C5 C4 H4B 120.3 . .
C3 C4 H4B 120.3 . .
N1 C5 C4 123.1(5) . .
N1 C5 H5A 118.5 . .
C4 C5 H5A 118.5 . .
O1 C6 N2 124.0(5) . .
O1 C6 C7 122.6(5) . .
N2 C6 C7 113.3(5) . .
C6 C7 C8 115.2(5) . .
C6 C7 H7C 108.5 . .
C8 C7 H7C 108.5 . .
C6 C7 H7D 108.5 . .
C8 C7 H7D 108.5 . .
H7C C7 H7D 107.5 . .
C9 C8 C7 112.3(5) . .
C9 C8 H8C 109.1 . .
C7 C8 H8C 109.1 . .
C9 C8 H8D 109.1 . .
C7 C8 H8D 109.1 . .
H8C C8 H8D 107.9 . .
C8 C9 C10 111.7(5) . .
C8 C9 H9A 109.3 . .
C10 C9 H9A 109.3 . .
C8 C9 H9B 109.3 . .
C10 C9 H9B 109.3 . .
H9A C9 H9B 107.9 . .
C9 C10 C11 113.1(5) . .
C9 C10 H10A 109.0 . .
C11 C10 H10A 109.0 . .
C9 C10 H10B 109.0 . .
C11 C10 H10B 109.0 . .
H10A C10 H10B 107.8 . .
O2 C11 N3 122.7(5) . .
O2 C11 C10 124.9(5) . .
N3 C11 C10 112.4(5) . .
C13 C12 N3 118.7(5) . .
C13 C12 C16 117.1(5) . .
N3 C12 C16 124.1(5) . .
C12 C13 C14 121.2(5) . .
C12 C13 H13A 119.4 . .
C14 C13 H13A 119.4 . .
N4 C14 C13 121.3(5) . .
N4 C14 H14B 119.4 . .
C13 C14 H14B 119.4 . .
N4 C15 C16 123.6(5) . .
N4 C15 H15B 118.2 . .
C16 C15 H15B 118.2 . .
C15 C16 C12 119.6(5) . .
C15 C16 H16A 120.2 . .
C12 C16 H16A 120.2 . .
N5 C17 C18 123.8(5) . .
N5 C17 H17A 118.1 . .
C18 C17 H17A 118.1 . .
C17 C18 C19 120.3(5) . .
C17 C18 H18A 119.9 . .
C19 C18 H18A 119.9 . .
N6 C19 C18 119.2(5) . .
N6 C19 C20 124.5(5) . .
C18 C19 C20 116.3(5) . .
C21 C20 C19 118.2(5) . .
C21 C20 H20A 120.9 . .
C19 C20 H20A 120.9 . .
N5 C21 C20 125.2(5) . .
N5 C21 H21A 117.4 . .
C20 C21 H21A 117.4 . .
O3 C22 N6 123.2(5) . .
O3 C22 C23 123.7(5) . .
N6 C22 C23 113.1(5) . .
C22 C23 C24 114.6(5) . .
C22 C23 H23A 108.6 . .
C24 C23 H23A 108.6 . .
C22 C23 H23B 108.6 . .
C24 C23 H23B 108.6 . .
H23A C23 H23B 107.6 . .
C25 C24 C23 113.4(5) . .
C25 C24 H24A 108.9 . .
C23 C24 H24A 108.9 . .
C25 C24 H24B 108.9 . .
C23 C24 H24B 108.9 . .
H24A C24 H24B 107.7 . .
C24 C25 C26 113.9(5) . .
C24 C25 H25A 108.8 . .
C26 C25 H25A 108.8 . .
C24 C25 H25B 108.8 . .
C26 C25 H25B 108.8 . .
H25A C25 H25B 107.7 . .
C27 C26 C25 114.2(5) . .
C27 C26 H26A 108.7 . .
C25 C26 H26A 108.7 . .
C27 C26 H26B 108.7 . .
C25 C26 H26B 108.7 . .
H26A C26 H26B 107.6 . .
O4 C27 N7 122.1(5) . .
O4 C27 C26 124.3(5) . .
N7 C27 C26 113.6(5) . .
C29 C28 N7 124.3(5) . .
C29 C28 C32 118.0(5) . .
N7 C28 C32 117.7(5) . .
C28 C29 C30 119.3(5) . .
C28 C29 H29A 120.4 . .
C30 C29 H29A 120.4 . .
N8 C30 C29 123.2(5) . .
N8 C30 H30A 118.4 . .
C29 C30 H30A 118.4 . .
N8 C31 C32 123.0(5) . .
N8 C31 H31A 118.5 . .
C32 C31 H31A 118.5 . .
C31 C32 C28 119.7(5) . .
C31 C32 H32B 120.2 . .
C28 C32 H32B 120.2 . .

loop_
_geom_bond_atom_site_label_1
_geom_bond_atom_site_label_2
_geom_bond_distance
_geom_bond_site_symmetry_2
Cu1 O5 1.969(4) .
Cu1 O9 1.973(4) .
Cu1 N1 1.992(4) .
Cu1 N5 2.017(4) .
Cu1 O14 2.275(5) .
Cu2 O10 1.979(4) .
Cu2 O6 1.979(4) .
Cu2 N8 2.006(4) 4_535
Cu2 N4 2.016(4) 4_434
Cu2 O15 2.335(5) .
S1 O8 1.454(5) .
S1 O7 1.454(5) .
S1 O5 1.476(4) .
S1 O6 1.483(4) .
S2 O11 1.467(4) .
S2 O12 1.467(4) .
S2 O10 1.476(4) .
S2 O9 1.490(4) .
O1 C6 1.220(7) .
O2 C11 1.201(7) .
O3 C22 1.212(7) .
O4 C27 1.212(7) .
N1 C1 1.320(8) .
N1 C5 1.336(7) .
N2 C6 1.365(7) .
N2 C3 1.386(7) .
N2 H2A 0.8600 .
N3 C12 1.375(7) .
N3 C11 1.377(7) .
N3 H3A 0.8600 .
N4 C15 1.351(8) .
N4 C14 1.359(6) .
N4 Cu2 2.016(4) 4_465
N5 C21 1.337(7) .
N5 C17 1.342(6) .
N6 C19 1.371(7) .
N6 C22 1.384(7) .
N6 H6A 0.8600 .
N7 C27 1.376(7) .
N7 C28 1.392(7) .
N7 H7B 0.8600 .
N8 C30 1.349(7) .
N8 C31 1.356(6) .
N8 Cu2 2.006(4) 4_564
C1 C2 1.362(8) .
C1 H1A 0.9300 .
C2 C3 1.408(8) .
C2 H2B 0.9300 .
C3 C4 1.395(7) .
C4 C5 1.382(7) .
C4 H4B 0.9300 .
C5 H5A 0.9300 .
C6 C7 1.516(7) .
C7 C8 1.518(8) .
C7 H7C 0.9700 .
C7 H7D 0.9700 .
C8 C9 1.505(7) .
C8 H8C 0.9700 .
C8 H8D 0.9700 .
C9 C10 1.518(8) .
C9 H9A 0.9700 .
C9 H9B 0.9700 .
C10 C11 1.528(8) .
C10 H10A 0.9700 .
C10 H10B 0.9700 .
C12 C13 1.375(8) .
C12 C16 1.396(8) .
C13 C14 1.375(7) .
C13 H13A 0.9300 .
C14 H14B 0.9300 .
C15 C16 1.355(8) .
C15 H15B 0.9300 .
C16 H16A 0.9300 .
C17 C18 1.371(7) .
C17 H17A 0.9300 .
C18 C19 1.394(7) .
C18 H18A 0.9300 .
C19 C20 1.429(7) .
C20 C21 1.371(8) .
C20 H20A 0.9300 .
C21 H21A 0.9300 .
C22 C23 1.509(7) .
C23 C24 1.529(8) .
C23 H23A 0.9700 .
C23 H23B 0.9700 .
C24 C25 1.513(7) .
C24 H24A 0.9700 .
C24 H24B 0.9700 .
C25 C26 1.528(8) .
C25 H25A 0.9700 .
C25 H25B 0.9700 .
C26 C27 1.510(8) .
C26 H26A 0.9700 .
C26 H26B 0.9700 .
C28 C29 1.374(8) .
C28 C32 1.398(7) .
C29 C30 1.379(8) .
C29 H29A 0.9300 .
C30 H30A 0.9300 .
C31 C32 1.358(7) .
C31 H31A 0.9300 .
C32 H32B 0.9300 .
